data_4063997
loop_
_publ_author_name
'Poulain, Aur\'elie'
'Canseco-Gonzalez, Daniel'
'Hynes-Roche, Rachel'
'M\"uller-Bunz, Helge'
'Schuster, Oliver'
'Stoeckli-Evans, Helen'
'Neels, Antonia'
'Albrecht, Martin'

_publ_section_title
;
 Synthesis and Tunability of Abnormal 1,2,3-Triazolylidene Palladium and
 Rhodium Complexes
;
_journal_issue 5
_journal_name_full Organometallics
_journal_page_first 1021
_journal_paper_doi 10.1021/om101076u
_journal_volume 30
_journal_year 2011
_chemical_formula_moiety 'C26 H34 I4 N6 Pd2, C H2 Cl2'
_chemical_formula_sum 'C27 H36 Cl2 I4 N6 Pd2'
_chemical_formula_weight 1235.92
_chemical_name_systematic
; 
 ? 
;
_space_group_IT_number 14
_symmetry_cell_setting monoclinic
_symmetry_Int_Tables_number 14
_symmetry_space_group_name_Hall '-P 2ybc'
_symmetry_space_group_name_H-M 'P 1 21/c 1'
_atom_sites_solution_hydrogens geom
_atom_sites_solution_primary direct
_atom_sites_solution_secondary difmap
_audit_creation_method SHELXL-97
_cell_angle_alpha 90.00
_cell_angle_beta 96.836(5)
_cell_angle_gamma 90.00
_cell_formula_units_Z 2
_cell_length_a 8.7187(5)
_cell_length_b 15.5227(7)
_cell_length_c 14.8293(9)
_cell_measurement_reflns_used 24356
_cell_measurement_temperature 173(2)
_cell_measurement_theta_max 26.09
_cell_measurement_theta_min 1.31
_cell_volume 1992.70(19)
_computing_cell_refinement 'X-Area V1.35'
_computing_data_collection 'X-Area V1.35 (Stoe & Cie, 2006)'
_computing_data_reduction 'X-RED32 V1.31 (Stoe & Cie, 2006)'
_computing_molecular_graphics 'PLATON  (Spek, 2009)'
_computing_publication_material SHELXL-97
_computing_structure_refinement 'SHELXL-97 (Sheldrick, 1997)'
_computing_structure_solution 'SHELXS-97 (Sheldrick, 1990)'
_diffrn_ambient_temperature 173(2)
_diffrn_detector_area_resol_mean 6.67
_diffrn_measured_fraction_theta_full 0.986
_diffrn_measured_fraction_theta_max 0.986
_diffrn_measurement_device_type 'STOE IPDS-2'
_diffrn_measurement_method 'phi + omega scans'
_diffrn_radiation_monochromator graphite
_diffrn_radiation_source 'fine-focus sealed tube'
_diffrn_radiation_type MoK\a
_diffrn_radiation_wavelength 0.71073
_diffrn_reflns_av_R_equivalents 0.0316
_diffrn_reflns_av_sigmaI/netI 0.0209
_diffrn_reflns_limit_h_max 10
_diffrn_reflns_limit_h_min -10
_diffrn_reflns_limit_k_max 18
_diffrn_reflns_limit_k_min -18
_diffrn_reflns_limit_l_max 18
_diffrn_reflns_limit_l_min -18
_diffrn_reflns_number 25123
_diffrn_reflns_theta_full 25.71
_diffrn_reflns_theta_max 25.71
_diffrn_reflns_theta_min 1.91
_diffrn_standards_decay_% 0
_diffrn_standards_number 0
_exptl_absorpt_coefficient_mu 4.160
_exptl_absorpt_correction_T_max 0.899
_exptl_absorpt_correction_T_min 0.543
_exptl_absorpt_correction_type multi-scan
_exptl_absorpt_process_details 'MULscanABS in PLATON; Spek, 2003'
_exptl_crystal_colour orange
_exptl_crystal_density_diffrn 2.060
_exptl_crystal_density_meas ?
_exptl_crystal_density_method 'not measured'
_exptl_crystal_description plate
_exptl_crystal_F_000 1156
_exptl_crystal_size_max 0.40
_exptl_crystal_size_mid 0.30
_exptl_crystal_size_min 0.15
_refine_diff_density_max 1.373
_refine_diff_density_min -0.788
_refine_diff_density_rms 0.161
_refine_ls_extinction_method none
_refine_ls_goodness_of_fit_ref 1.129
_refine_ls_hydrogen_treatment constr
_refine_ls_matrix_type full
_refine_ls_number_parameters 199
_refine_ls_number_reflns 3747
_refine_ls_number_restraints 0
_refine_ls_restrained_S_all 1.129
_refine_ls_R_factor_all 0.0376
_refine_ls_R_factor_gt 0.0291
_refine_ls_shift/su_max <0.001
_refine_ls_shift/su_mean <0.001
_refine_ls_structure_factor_coef Fsqd
_refine_ls_weighting_details 'calc w=1/[\s^2^(Fo^2^)+(0.0604P)^2^+1.7730P] where P=(Fo^2^+2Fc^2^)/3'
_refine_ls_weighting_scheme calc
_refine_ls_wR_factor_gt 0.0972
_refine_ls_wR_factor_ref 0.0992
_reflns_number_gt 3089
_reflns_number_total 3747
_reflns_threshold_expression I>2\s(I)
_cod_data_source_file om101076u_si_002.cif
_cod_data_source_block complex-2d
_cod_depositor_comments
;
The following automatic conversions were performed:

'_symmetry_cell_setting' value 'Monoclinic' changed to 'monoclinic'
according to /home/saulius/struct/CIF-dictionaries/cif_core.dic
dictionary named 'cif_core.dic' version 2.4.1 from 2010-06-29.

Automatic conversion script
Id: cif_fix_values 1715 2011-07-08 13:25:40Z adriana 

The following automatic conversions were performed:

'_exptl_crystal_density_meas' value 'none' was changed to '?' - the
value is perceived as not measured.

Automatic conversion script
Id: cif_fix_values 3008 2015-01-20 13:52:24Z robertas 
;
_cod_original_sg_symbol_H-M 'P 21/c'
_cod_database_code 4063997

loop_
_symmetry_equiv_pos_site_id
_symmetry_equiv_pos_as_xyz
1 x,y,z
2 -x,1/2+y,1/2-z
3 -x,-y,-z
4 x,1/2-y,1/2+z

loop_
_atom_site_aniso_label
_atom_site_aniso_U_11
_atom_site_aniso_U_22
_atom_site_aniso_U_33
_atom_site_aniso_U_23
_atom_site_aniso_U_13
_atom_site_aniso_U_12
I1 0.0441(2) 0.0216(2) 0.0303(2) -0.0003(1) 0.0002(2) 0.0029(2)
I2 0.0476(3) 0.0304(2) 0.0344(2) 0.0012(2) -0.0037(2) -0.0011(2)
Pd1 0.0319(2) 0.0204(2) 0.0270(2) 0.0024(2) 0.0046(2) 0.0020(2)
N1 0.038(3) 0.023(2) 0.040(3) 0.003(2) 0.005(2) 0.002(2)
N2 0.044(3) 0.024(2) 0.053(3) 0.006(2) 0.011(3) 0.004(2)
N3 0.046(3) 0.025(2) 0.042(3) 0.008(2) 0.008(2) 0.003(2)
C1 0.032(3) 0.026(3) 0.034(3) 0.002(2) 0.002(2) 0.002(2)
C2 0.041(3) 0.028(3) 0.037(3) 0.008(3) 0.005(3) 0.001(3)
C3 0.045(4) 0.034(3) 0.038(3) 0.005(3) 0.009(3) -0.001(3)
C4 0.050(4) 0.039(4) 0.048(4) 0.003(3) 0.012(3) -0.002(3)
C5 0.048(4) 0.043(4) 0.052(4) -0.001(3) 0.004(3) -0.002(3)
C6 0.057(5) 0.043(4) 0.081(6) 0.001(4) 0.010(4) 0.007(4)
C7 0.069(5) 0.026(3) 0.062(5) 0.018(3) 0.016(4) 0.001(3)
C8 0.030(3) 0.028(3) 0.040(3) 0.004(2) 0.007(3) 0.002(2)
C9 0.045(4) 0.030(3) 0.051(4) -0.004(3) 0.010(3) -0.003(3)
C10 0.050(4) 0.040(4) 0.048(4) -0.010(3) 0.014(3) -0.001(3)
C11 0.042(4) 0.045(4) 0.054(4) 0.002(3) 0.017(3) 0.002(3)
C12 0.038(3) 0.031(3) 0.058(4) -0.002(3) 0.015(3) -0.003(3)
C13 0.042(4) 0.029(3) 0.051(4) -0.007(3) 0.011(3) 0.000(3)
Cl1 0.064(3) 0.073(3) 0.066(3) 0.003(2) 0.001(2) 0.018(2)
Cl2 0.082(3) 0.077(3) 0.087(3) 0.038(3) 0.015(3) 0.035(3)
C14 0.076(10) 0.040(7) 0.029(6) 0.008(6) -0.011(7) -0.003(7)

loop_
_atom_site_label
_atom_site_type_symbol
_atom_site_thermal_displace_type
_atom_site_fract_x
_atom_site_fract_y
_atom_site_fract_z
_atom_site_occupancy
_atom_site_U_iso_or_equiv
_atom_site_calc_flag
_atom_site_refinement_flags
I1 I Uani 0.55330(5) 0.10351(2) 0.55064(2) 1.000 0.0324(1) . .
I2 I Uani 0.21707(5) 0.01665(3) 0.25028(3) 1.000 0.0382(1) . .
Pd1 Pd Uani 0.38198(5) 0.05922(3) 0.40174(3) 1.000 0.0264(1) . .
N1 N Uani 0.2427(6) 0.2344(3) 0.4179(3) 1.000 0.0336(16) . .
N2 N Uani 0.2321(7) 0.3153(3) 0.3858(4) 1.000 0.0399(16) . .
N3 N Uani 0.3215(7) 0.3142(3) 0.3198(4) 1.000 0.0374(16) . .
C1 C Uani 0.3350(7) 0.1812(4) 0.3733(4) 1.000 0.0308(17) . .
C2 C Uani 0.3858(7) 0.2350(4) 0.3086(4) 1.000 0.0353(17) . .
C3 C Uani 0.4861(8) 0.2178(4) 0.2358(4) 1.000 0.0387(19) . .
C4 C Uani 0.6566(8) 0.2459(5) 0.2574(5) 1.000 0.045(2) . .
C5 C Uani 0.7467(9) 0.1971(5) 0.3355(5) 1.000 0.048(2) . .
C6 C Uani 0.7642(10) 0.1014(5) 0.3159(6) 1.000 0.060(3) . .
C7 C Uani 0.3387(10) 0.3939(4) 0.2709(5) 1.000 0.052(3) . .
C8 C Uani 0.1600(7) 0.2153(4) 0.4938(4) 1.000 0.0324(17) . .
C9 C Uani 0.1510(8) 0.2774(4) 0.5607(5) 1.000 0.042(2) . .
C10 C Uani 0.0709(8) 0.2589(5) 0.6329(5) 1.000 0.045(2) . .
C11 C Uani -0.0004(8) 0.1788(5) 0.6377(5) 1.000 0.046(2) . .
C12 C Uani 0.0101(8) 0.1184(4) 0.5711(5) 1.000 0.0416(19) . .
C13 C Uani 0.0892(8) 0.1355(4) 0.4979(5) 1.000 0.040(2) . .
Cl1 Cl Uani 0.5702(5) 0.1304(3) 0.0072(3) 0.500 0.0682(17) . .
Cl2 Cl Uani 0.8441(6) 0.0320(3) 0.0535(4) 0.500 0.0816(17) . .
C14 C Uani 0.7610(19) 0.1150(9) -0.0083(9) 0.500 0.050(5) . .
H3A H Uiso 0.44130 0.24770 0.17990 1.000 0.0580 calc R
H3B H Uiso 0.48370 0.15520 0.22280 1.000 0.0580 calc R
H4A H Uiso 0.70890 0.23790 0.20230 1.000 0.0680 calc R
H4B H Uiso 0.65950 0.30810 0.27220 1.000 0.0680 calc R
H5A H Uiso 0.69340 0.20360 0.39040 1.000 0.0720 calc R
H5B H Uiso 0.85070 0.22300 0.34860 1.000 0.0720 calc R
H6A H Uiso 0.81820 0.09430 0.26210 1.000 0.0900 calc R
H6B H Uiso 0.66180 0.07480 0.30490 1.000 0.0900 calc R
H6C H Uiso 0.82390 0.07370 0.36810 1.000 0.0900 calc R
H7A H Uiso 0.23740 0.41300 0.24220 1.000 0.0780 calc R
H7B H Uiso 0.38290 0.43820 0.31340 1.000 0.0780 calc R
H7C H Uiso 0.40750 0.38450 0.22420 1.000 0.0780 calc R
H9 H Uiso 0.19940 0.33180 0.55650 1.000 0.0620 calc R
H10 H Uiso 0.06430 0.30050 0.67930 1.000 0.0680 calc R
H11 H Uiso -0.05650 0.16610 0.68720 1.000 0.0690 calc R
H12 H Uiso -0.03780 0.06380 0.57560 1.000 0.0620 calc R
H13 H Uiso 0.09510 0.09380 0.45150 1.000 0.0600 calc R
H14A H Uiso 0.76790 0.10400 -0.07340 0.500 0.0600 calc .
H14B H Uiso 0.81940 0.16840 0.00890 0.500 0.0600 calc .

loop_
_atom_type_symbol
_atom_type_description
_atom_type_scat_dispersion_real
_atom_type_scat_dispersion_imag
_atom_type_scat_source
C C 0.0033 0.0016 'International Tables Vol C Tables 4.2.6.8 and 6.1.1.4'
H H 0.0000 0.0000 'International Tables Vol C Tables 4.2.6.8 and 6.1.1.4'
Cl Cl 0.1484 0.1585 'International Tables Vol C Tables 4.2.6.8 and 6.1.1.4'
I I -0.4742 1.8119 'International Tables Vol C Tables 4.2.6.8 and 6.1.1.4'
N N 0.0061 0.0033 'International Tables Vol C Tables 4.2.6.8 and 6.1.1.4'
Pd Pd -0.9988 1.0072 'International Tables Vol C Tables 4.2.6.8 and 6.1.1.4'

loop_
_geom_angle_atom_site_label_1
_geom_angle_atom_site_label_2
_geom_angle_atom_site_label_3
_geom_angle
_geom_angle_site_symmetry_1
_geom_angle_site_symmetry_3
_geom_angle_publ_flag
Pd1 I1 Pd1 93.23(2) . 3_656 yes
I1 Pd1 I2 178.33(2) . . yes
I1 Pd1 C1 90.65(17) . . yes
I1 Pd1 I1 86.77(2) . 3_656 yes
I2 Pd1 C1 88.85(17) . . yes
I1 Pd1 I2 93.77(2) 3_656 . yes
I1 Pd1 C1 177.01(17) 3_656 . yes
N2 N1 C1 114.2(5) . . yes
N2 N1 C8 116.8(5) . . yes
C1 N1 C8 129.0(5) . . yes
N1 N2 N3 103.2(5) . . yes
N2 N3 C2 112.8(5) . . yes
N2 N3 C7 117.7(5) . . yes
C2 N3 C7 129.6(6) . . yes
Pd1 C1 N1 126.3(4) . . yes
Pd1 C1 C2 130.7(5) . . yes
N1 C1 C2 103.0(5) . . yes
N3 C2 C1 106.8(5) . . yes
N3 C2 C3 122.1(5) . . yes
C1 C2 C3 131.1(6) . . no
C2 C3 C4 115.6(5) . . no
C3 C4 C5 114.5(6) . . no
C4 C5 C6 113.2(6) . . no
N1 C8 C9 119.4(5) . . yes
N1 C8 C13 119.0(5) . . yes
C9 C8 C13 121.6(6) . . no
C8 C9 C10 119.1(6) . . no
C9 C10 C11 119.7(7) . . no
C10 C11 C12 120.2(7) . . no
C11 C12 C13 121.1(6) . . no
C8 C13 C12 118.2(6) . . no
C2 C3 H3A 108.00 . . no
C2 C3 H3B 108.00 . . no
C4 C3 H3A 108.00 . . no
C4 C3 H3B 108.00 . . no
H3A C3 H3B 107.00 . . no
C3 C4 H4A 109.00 . . no
C3 C4 H4B 109.00 . . no
C5 C4 H4A 109.00 . . no
C5 C4 H4B 109.00 . . no
H4A C4 H4B 108.00 . . no
C4 C5 H5A 109.00 . . no
C4 C5 H5B 109.00 . . no
C6 C5 H5A 109.00 . . no
C6 C5 H5B 109.00 . . no
H5A C5 H5B 108.00 . . no
C5 C6 H6A 109.00 . . no
C5 C6 H6B 109.00 . . no
C5 C6 H6C 109.00 . . no
H6A C6 H6B 109.00 . . no
H6A C6 H6C 109.00 . . no
H6B C6 H6C 110.00 . . no
N3 C7 H7A 109.00 . . no
N3 C7 H7B 109.00 . . no
N3 C7 H7C 110.00 . . no
H7A C7 H7B 109.00 . . no
H7A C7 H7C 110.00 . . no
H7B C7 H7C 109.00 . . no
C8 C9 H9 120.00 . . no
C10 C9 H9 120.00 . . no
C9 C10 H10 120.00 . . no
C11 C10 H10 120.00 . . no
C10 C11 H11 120.00 . . no
C12 C11 H11 120.00 . . no
C11 C12 H12 119.00 . . no
C13 C12 H12 119.00 . . no
C8 C13 H13 121.00 . . no
C12 C13 H13 121.00 . . no
Cl1 C14 Cl2 113.0(9) . . yes
Cl1 C14 H14A 109.00 . . no
Cl1 C14 H14B 109.00 . . no
Cl2 C14 H14A 109.00 . . no
Cl2 C14 H14B 109.00 . . no
H14A C14 H14B 108.00 . . no

loop_
_geom_bond_atom_site_label_1
_geom_bond_atom_site_label_2
_geom_bond_distance
_geom_bond_site_symmetry_2
_geom_bond_publ_flag
I1 Pd1 2.6066(6) . yes
I1 Pd1 2.6651(6) 3_656 yes
I2 Pd1 2.6038(6) . yes
Pd1 C1 1.972(6) . yes
Cl1 C14 1.723(17) . yes
Cl2 C14 1.693(15) . yes
N1 C8 1.438(8) . yes
N1 N2 1.342(7) . yes
N1 C1 1.376(8) . yes
N2 N3 1.322(8) . yes
N3 C2 1.370(8) . yes
N3 C7 1.451(8) . yes
C1 C2 1.384(9) . no
C2 C3 1.492(9) . no
C3 C4 1.546(10) . no
C4 C5 1.522(11) . no
C5 C6 1.525(11) . no
C8 C9 1.392(9) . no
C8 C13 1.389(9) . no
C9 C10 1.376(10) . no
C10 C11 1.396(11) . no
C11 C12 1.373(10) . no
C12 C13 1.379(10) . no
C3 H3B 0.9900 . no
C3 H3A 0.9900 . no
C4 H4B 0.9900 . no
C4 H4A 0.9900 . no
C5 H5B 0.9900 . no
C5 H5A 0.9900 . no
C6 H6A 0.9800 . no
C6 H6B 0.9800 . no
C6 H6C 0.9800 . no
C7 H7A 0.9800 . no
C7 H7C 0.9800 . no
C7 H7B 0.9800 . no
C9 H9 0.9500 . no
C10 H10 0.9500 . no
C11 H11 0.9500 . no
C12 H12 0.9500 . no
C13 H13 0.9500 . no
C14 H14A 0.9900 . no
C14 H14B 0.9900 . no

loop_
_geom_contact_atom_site_label_1
_geom_contact_atom_site_label_2
_geom_contact_distance
_geom_contact_site_symmetry_2
_geom_contact_publ_flag
I1 C1 3.287(6) . no
I1 C8 3.846(6) . no
I1 C4 3.875(8) 4_555 no
I1 I1 3.6213(5) 3_656 no
I1 I2 3.8465(6) 3_656 no
I2 C2 3.755(6) . no
I2 C1 3.235(6) . no
I2 I1 3.8465(6) 3_656 no
I1 H3A 3.2300 4_555 no
I1 H7C 3.0100 4_555 no
I1 H5A 3.2000 . no
I2 H3B 3.2300 . no
I2 H11 3.3400 3_556 no
I2 H14A 3.2400 3_655 no
I2 H10 3.2600 4_554 no
Pd1 C13 3.289(7) . no
Pd1 H6B 2.9800 . no
Pd1 H13 2.7400 . no
Cl1 N3 3.425(7) 4_554 no
Cl1 N2 3.373(7) 4_554 no
N2 Cl1 3.373(7) 4_555 no
N3 Cl1 3.425(7) 4_555 no
N2 H9 2.5900 . no
C1 I1 3.287(6) . no
C1 I2 3.235(6) . no
C2 C10 3.554(9) 4_554 no
C4 I1 3.875(8) 4_554 no
C6 C7 3.544(10) 2_645 no
C7 C11 3.539(11) 4_554 no
C7 C6 3.544(10) 2_655 no
C8 I1 3.846(6) . no
C10 C2 3.554(9) 4_555 no
C11 C7 3.539(11) 4_555 no
C13 Pd1 3.289(7) . no
C1 H13 2.8500 . no
C2 H5A 2.8500 . no
C3 H7C 2.6800 . no
C3 H6B 2.8200 . no
C4 H7C 3.0600 . no
C6 H7A 3.0500 2_645 no
C6 H3B 2.7900 . no
C7 H4B 3.1000 . no
C7 H3A 2.8400 . no
C7 H6B 3.0200 2_655 no
C9 H3A 2.9400 4_555 no
C9 H14B 3.0200 4_455 no
C10 H14B 2.9200 4_455 no
C11 H7A 2.8200 4_555 no
C11 H4A 3.1000 4_455 no
C12 H7A 3.0700 4_555 no
C13 H6C 2.9900 1_455 no
H3A I1 3.2300 4_554 no
H3A C9 2.9400 4_554 no
H3A C7 2.8400 . no
H3A H7C 2.2500 . no
H3B H6B 2.2400 . no
H3B I2 3.2300 . no
H3B C6 2.7900 . no
H4A H11 2.5600 4_654 no
H4A C11 3.1000 4_654 no
H4A H6A 2.5400 . no
H4B H7C 2.5200 . no
H4B C7 3.1000 . no
H5A I1 3.2000 . no
H5A C2 2.8500 . no
H6A H4A 2.5400 . no
H6B Pd1 2.9800 . no
H6B C7 3.0200 2_645 no
H6B C3 2.8200 . no
H6B H3B 2.2400 . no
H6C C13 2.9900 1_655 no
H6C H13 2.5500 1_655 no
H7A C11 2.8200 4_554 no
H7A C6 3.0500 2_655 no
H7A C12 3.0700 4_554 no
H7C H3A 2.2500 . no
H7C H4B 2.5200 . no
H7C C4 3.0600 . no
H7C C3 2.6800 . no
H7C I1 3.0100 4_554 no
H9 N2 2.5900 . no
H10 I2 3.2600 4_555 no
H11 H4A 2.5600 4_455 no
H11 I2 3.3400 3_556 no
H12 H13 2.5200 3_556 no
H13 Pd1 2.7400 . no
H13 H12 2.5200 3_556 no
H13 C1 2.8500 . no
H13 H6C 2.5500 1_455 no
H14A I2 3.2400 3_655 no
H14B C9 3.0200 4_654 no
H14B C10 2.9200 4_654 no

loop_
_geom_hbond_atom_site_label_D
_geom_hbond_atom_site_label_H
_geom_hbond_atom_site_label_A
_geom_hbond_distance_DH
_geom_hbond_distance_HA
_geom_hbond_distance_DA
_geom_hbond_angle_DHA
_geom_hbond_site_symmetry_A
_geom_hbond_publ_flag
C7 H7C I1 0.9800 3.0100 3.953(8) 162.00 4_554 yes

loop_
_geom_torsion_atom_site_label_1
_geom_torsion_atom_site_label_2
_geom_torsion_atom_site_label_3
_geom_torsion_atom_site_label_4
_geom_torsion
_geom_torsion_site_symmetry_1
_geom_torsion_site_symmetry_3
_geom_torsion_site_symmetry_4
_geom_torsion_publ_flag
Pd1 I1 Pd1 C1 178.48(18) 3_656 . . no
Pd1 I1 Pd1 I1 0.00(5) 3_656 . 3_656 no
Pd1 I1 Pd1 I1 0.03(11) . 3_656 3_656 no
Pd1 I1 Pd1 I2 -178.42(2) . 3_656 3_656 no
I1 Pd1 C1 N1 -70.9(5) . . . no
I1 Pd1 C1 C2 107.1(6) . . . no
I2 Pd1 C1 N1 110.7(5) . . . no
I2 Pd1 C1 C2 -71.4(6) . . . no
C1 N1 N2 N3 -0.8(7) . . . no
C8 N1 N2 N3 178.2(5) . . . no
N2 N1 C1 Pd1 178.9(4) . . . no
N2 N1 C1 C2 0.4(7) . . . no
C8 N1 C1 Pd1 0.0(9) . . . no
C8 N1 C1 C2 -178.5(6) . . . no
N2 N1 C8 C9 -36.7(8) . . . no
N2 N1 C8 C13 142.5(6) . . . no
C1 N1 C8 C9 142.2(6) . . . no
C1 N1 C8 C13 -38.7(9) . . . no
N1 N2 N3 C2 0.9(7) . . . no
N1 N2 N3 C7 -178.8(6) . . . no
N2 N3 C2 C1 -0.7(7) . . . no
N2 N3 C2 C3 177.7(6) . . . no
C7 N3 C2 C1 178.9(7) . . . no
C7 N3 C2 C3 -2.7(11) . . . no
Pd1 C1 C2 N3 -178.2(5) . . . no
Pd1 C1 C2 C3 3.6(11) . . . no
N1 C1 C2 N3 0.2(6) . . . no
N1 C1 C2 C3 -178.0(6) . . . no
N3 C2 C3 C4 81.7(8) . . . no
C1 C2 C3 C4 -100.4(8) . . . no
C2 C3 C4 C5 65.1(8) . . . no
C3 C4 C5 C6 64.4(8) . . . no
N1 C8 C9 C10 179.6(6) . . . no
C13 C8 C9 C10 0.5(10) . . . no
N1 C8 C13 C12 -179.9(6) . . . no
C9 C8 C13 C12 -0.7(10) . . . no
C8 C9 C10 C11 -0.3(10) . . . no
C9 C10 C11 C12 0.5(11) . . . no
C10 C11 C12 C13 -0.7(11) . . . no
C11 C12 C13 C8 0.8(10) . . . no
